data_1547414
loop_
_publ_author_name
'Anuradha R. Pallipurath'
'Jonathan M. Skelton'
'Mark R. Warren'
'Naghmeh Kamali'
'Patrick McArdle'
'Andrea Erxleben'

_publ_section_title
;
 Sulfamerazine: Understanding the Influence of Slip Planes in the
 Polymorphic Phase Transformation through X-Ray Crystallographic Studies
 and ab Initio Lattice Dynamics
;
_journal_name_full 'Molecular Pharmaceutics'
_journal_page_first 3735
_journal_page_last 3748
_journal_paper_doi 10.1021/acs.molpharmaceut.5b00504
_journal_volume 12
_journal_year 2015
_chemical_absolute_configuration ad
_chemical_formula_moiety 'C11 H12 N4 O2 S'
_chemical_formula_sum 'C11 H12 N4 O2 S'
_chemical_formula_weight 264.31
_chemical_name_common Sulfamerazine
_chemical_name_systematic 4-amino-N-(4-methylpyrimidin-2-yl)
_space_group_crystal_system orthorhombic
_space_group_IT_number 33
_space_group_name_Hall 'P 2c -2n'
_space_group_name_H-M_alt 'P n a 21'
_symmetry_space_group_name_Hall 'P 2c -2n'
_symmetry_space_group_name_H-M 'P n a 21'
_atom_sites_solution_hydrogens mixed
_cell_angle_alpha 90
_cell_angle_beta 90
_cell_angle_gamma 90
_cell_formula_units_Z 8
_cell_length_a 14.45970(10)
_cell_length_b 8.18020(10)
_cell_length_c 21.7812(2)
_cell_measurement_reflns_used 12054
_cell_measurement_temperature 160
_cell_measurement_theta_max 29.4870
_cell_measurement_theta_min 1.8100
_cell_volume 2576.35(4)
_computing_cell_refinement
;
CrysAlisPro, Agilent Technologies,
Version 1.171.37.35 (release 13-08-2014 CrysAlis171 .NET)
(compiled Aug 13 2014,18:06:01)
;
_computing_data_collection
;
CrysAlisPro, Agilent Technologies,
Version 1.171.37.35 (release 13-08-2014 CrysAlis171 .NET)
(compiled Aug 13 2014,18:06:01)
;
_computing_data_reduction
;
CrysAlisPro, Agilent Technologies,
Version 1.171.37.35 (release 13-08-2014 CrysAlis171 .NET)
(compiled Aug 13 2014,18:06:01)
;
_computing_molecular_graphics OSCAIL
_computing_structure_refinement 'SHELXL-2014/7 (Sheldrick, 2014)'
_computing_structure_solution SHELXT
_diffrn_ambient_temperature 160
_diffrn_measured_fraction_theta_full 0.998
_diffrn_measured_fraction_theta_max 0.998
_diffrn_radiation_type Synchrotron
_diffrn_radiation_wavelength 0.68890
_diffrn_reflns_av_R_equivalents 0.0464
_diffrn_reflns_av_unetI/netI 0.0437
_diffrn_reflns_Laue_measured_fraction_full 0.998
_diffrn_reflns_Laue_measured_fraction_max 0.998
_diffrn_reflns_limit_h_max 20
_diffrn_reflns_limit_h_min -13
_diffrn_reflns_limit_k_max 11
_diffrn_reflns_limit_k_min -11
_diffrn_reflns_limit_l_max 31
_diffrn_reflns_limit_l_min -27
_diffrn_reflns_number 23196
_diffrn_reflns_point_group_measured_fraction_full 0.987
_diffrn_reflns_point_group_measured_fraction_max 0.967
_diffrn_reflns_theta_full 24.415
_diffrn_reflns_theta_max 29.474
_diffrn_reflns_theta_min 1.812
_exptl_absorpt_coefficient_mu 0.251
_exptl_absorpt_correction_T_max 1.00000
_exptl_absorpt_correction_T_min 0.97673
_exptl_absorpt_correction_type multi-scan
_exptl_absorpt_process_details
;
CrysAlisPro, Agilent Technologies, 
Version 1.171.36.28 (release 01-02-2013 CrysAlis171 .NET) 
Empirical absorption correction using spherical harmonics, 
implemented in SCALE3 ABSPACK scaling algorithm.
;
_exptl_crystal_colour Colourless
_exptl_crystal_density_diffrn 1.363
_exptl_crystal_description Parallelepiped
_exptl_crystal_F_000 1104
_exptl_crystal_size_max 0.50
_exptl_crystal_size_mid 0.40
_exptl_crystal_size_min 0.20
_refine_diff_density_max 0.311
_refine_diff_density_min -0.383
_refine_diff_density_rms 0.054
_refine_ls_abs_structure_details
;
 Flack x determined using 2637 quotients [(I+)-(I-)]/[(I+)+(I-)]
 (Parsons, Flack and Wagner, Acta Cryst. B69 (2013) 249-259).
;
_refine_ls_abs_structure_Flack -0.04(5)
_refine_ls_extinction_coef .
_refine_ls_extinction_method none
_refine_ls_goodness_of_fit_ref 1.068
_refine_ls_hydrogen_treatment mixed
_refine_ls_matrix_type full
_refine_ls_number_parameters 344
_refine_ls_number_reflns 7604
_refine_ls_number_restraints 1
_refine_ls_restrained_S_all 1.068
_refine_ls_R_factor_all 0.0533
_refine_ls_R_factor_gt 0.0440
_refine_ls_shift/su_max 0.000
_refine_ls_shift/su_mean 0.000
_refine_ls_structure_factor_coef Fsqd
_refine_ls_weighting_details 'w=1/[\s^2^(Fo^2^)+(0.0541P)^2^+0.3587P] where P=(Fo^2^+2Fc^2^)/3'
_refine_ls_weighting_scheme calc
_refine_ls_wR_factor_gt 0.1070
_refine_ls_wR_factor_ref 0.1156
_reflns_Friedel_coverage 0.893
_reflns_Friedel_fraction_full 0.976
_reflns_Friedel_fraction_max 0.934
_reflns_number_gt 6584
_reflns_number_total 7604
_reflns_threshold_expression 'I > 2\s(I)'
_cod_data_source_file Exp_Form-I2FSynchrotron_Form-I_160K.cif
_cod_data_source_block 160k_smz-f1_a
_cod_database_code 1547414
_shelx_space_group_comment
;
The symmetry employed for this shelxl refinement is uniquely defined
by the following loop, which should always be used as a source of
symmetry information in preference to the above space-group names.
They are only intended as comments.
;
_shelx_estimated_absorpt_t_min 0.885
_shelx_estimated_absorpt_t_max 0.951

loop_
_space_group_symop_operation_xyz
'x, y, z'
'-x, -y, z+1/2'
'x+1/2, -y+1/2, z'
'-x+1/2, y+1/2, z+1/2'

loop_
_atom_site_label
_atom_site_type_symbol
_atom_site_fract_x
_atom_site_fract_y
_atom_site_fract_z
_atom_site_U_iso_or_equiv
_atom_site_adp_type
_atom_site_occupancy
_atom_site_site_symmetry_order
_atom_site_calc_flag
_atom_site_refinement_flags_posn
_atom_site_refinement_flags_adp
_atom_site_refinement_flags_occupancy
_atom_site_disorder_assembly
_atom_site_disorder_group
S1 S 0.35626(5) 0.50563(8) 0.65646(4) 0.02039(15) Uani 1 1 d . . . . .
S2 S 0.42185(5) 0.50165(8) 0.34663(4) 0.01989(16) Uani 1 1 d . . . . .
O1 O 0.31302(15) 0.6305(3) 0.69257(12) 0.0273(5) Uani 1 1 d . . . . .
O2 O 0.45386(14) 0.4783(3) 0.66303(12) 0.0263(5) Uani 1 1 d . . . . .
O3 O 0.32415(14) 0.5292(3) 0.34023(12) 0.0258(5) Uani 1 1 d . . . . .
O4 O 0.46424(15) 0.3752(2) 0.31110(11) 0.0263(5) Uani 1 1 d . . . . .
N1 N 0.1591(2) -0.1176(3) 0.68773(16) 0.0316(6) Uani 1 1 d . . . . .
N2 N 0.34700(18) 0.5535(3) 0.58276(13) 0.0232(5) Uani 1 1 d . . . . .
N3 N 0.18703(17) 0.5921(3) 0.58360(13) 0.0241(5) Uani 1 1 d . . . . .
N4 N 0.2725(2) 0.5682(4) 0.49029(14) 0.0352(7) Uani 1 1 d . . . . .
N5 N 0.6202(2) 1.1204(3) 0.30554(17) 0.0386(8) Uani 1 1 d . . . . .
H5A H 0.5932 1.2120 0.3129 0.050 Uiso 1 1 calc R U . . .
H5B H 0.6764 1.1191 0.2926 0.050 Uiso 1 1 calc R U . . .
N6 N 0.43159(18) 0.4580(3) 0.42015(14) 0.0252(6) Uani 1 1 d . . . . .
N7 N 0.59070(17) 0.4116(3) 0.41927(13) 0.0253(6) Uani 1 1 d . . . . .
N8 N 0.5054(2) 0.4348(4) 0.51275(14) 0.0348(7) Uani 1 1 d . . . . .
C1 C 0.29725(19) 0.3226(3) 0.66638(16) 0.0198(6) Uani 1 1 d . . . . .
C2 C 0.20737(18) 0.3212(3) 0.69006(15) 0.0207(6) Uani 1 1 d . . . . .
H2 H 0.1786 0.4186 0.7010 0.027 Uiso 1 1 calc R U . . .
C3 C 0.16180(19) 0.1748(4) 0.69704(16) 0.0209(6) Uani 1 1 d . . . . .
H3 H 0.1018 0.1740 0.7125 0.027 Uiso 1 1 calc R U . . .
C4 C 0.2046(2) 0.0264(3) 0.68117(14) 0.0215(6) Uani 1 1 d . . . . .
C5 C 0.2953(2) 0.0298(3) 0.65734(18) 0.0243(6) Uani 1 1 d . . . . .
H5 H 0.3245 -0.0673 0.6465 0.032 Uiso 1 1 calc R U . . .
C6 C 0.3408(2) 0.1768(3) 0.65013(16) 0.0236(6) Uani 1 1 d . . . . .
H6 H 0.4005 0.1787 0.6344 0.031 Uiso 1 1 calc R U . . .
C7 C 0.2641(2) 0.5719(4) 0.55138(14) 0.0230(6) Uani 1 1 d . . . . .
C8 C 0.1937(3) 0.5911(7) 0.4591(2) 0.0487(11) Uani 1 1 d . . . . .
H8 H 0.1956 0.5911 0.4165 0.063 Uiso 1 1 calc R U . . .
C9 C 0.1100(2) 0.6145(6) 0.48798(19) 0.0453(10) Uani 1 1 d . . . . .
H9 H 0.0562 0.6314 0.4655 0.059 Uiso 1 1 calc R U . . .
C10 C 0.1085(2) 0.6121(4) 0.55105(17) 0.0306(7) Uani 1 1 d . . . . .
C11 C 0.0222(2) 0.6331(5) 0.5875(2) 0.0405(9) Uani 1 1 d . . . . .
H11A H 0.0226 0.7385 0.6069 0.053 Uiso 1 1 calc R U . . .
H11B H 0.0188 0.5493 0.6183 0.053 Uiso 1 1 calc R U . . .
H11C H -0.0304 0.6251 0.5608 0.053 Uiso 1 1 calc R U . . .
C12 C 0.48081(19) 0.6829(3) 0.33421(14) 0.0204(6) Uani 1 1 d . . . . .
C13 C 0.4362(2) 0.8309(3) 0.3448(2) 0.0269(7) Uani 1 1 d . . . . .
H13 H 0.3752 0.8315 0.3583 0.035 Uiso 1 1 calc R U . . .
C14 C 0.4819(2) 0.9766(3) 0.33530(18) 0.0304(8) Uani 1 1 d . . . . .
H14 H 0.4518 1.0750 0.3429 0.040 Uiso 1 1 calc R U . . .
C15 C 0.5738(2) 0.9772(4) 0.31428(16) 0.0251(6) Uani 1 1 d . . . . .
C16 C 0.6183(2) 0.8272(3) 0.30359(15) 0.0226(6) Uani 1 1 d . . . . .
H16 H 0.6793 0.8259 0.2901 0.029 Uiso 1 1 calc R U . . .
C17 C 0.57198(19) 0.6813(4) 0.31298(16) 0.0209(6) Uani 1 1 d . . . . .
H17 H 0.6015 0.5824 0.3052 0.027 Uiso 1 1 calc R U . . .
C18 C 0.5140(2) 0.4335(4) 0.45150(15) 0.0236(6) Uani 1 1 d . . . . .
C19 C 0.5833(3) 0.4044(7) 0.54355(19) 0.0486(11) Uani 1 1 d . . . . .
H19 H 0.5814 0.4018 0.5862 0.063 Uiso 1 1 calc R U . . .
C20 C 0.6663(3) 0.3770(6) 0.5147(2) 0.0489(11) Uani 1 1 d . . . . .
H20 H 0.7194 0.3539 0.5371 0.064 Uiso 1 1 calc R U . . .
C21 C 0.6685(2) 0.3846(4) 0.45133(18) 0.0307(7) Uani 1 1 d . . . . .
C22 C 0.7551(2) 0.3626(5) 0.4146(2) 0.0434(9) Uani 1 1 d . . . . .
H22A H 0.7545 0.2570 0.3953 0.056 Uiso 1 1 calc R U . . .
H22B H 0.8079 0.3706 0.4412 0.056 Uiso 1 1 calc R U . . .
H22C H 0.7586 0.4460 0.3837 0.056 Uiso 1 1 calc R U . . .
H1N1 H 0.110(3) -0.124(5) 0.708(2) 0.040(11) Uiso 1 1 d . . . . .
H2N1 H 0.195(3) -0.208(6) 0.684(2) 0.053(13) Uiso 1 1 d . . . . .
H1N2 H 0.388(3) 0.518(4) 0.561(2) 0.029(10) Uiso 1 1 d . . . . .
H1N6 H 0.384(3) 0.490(5) 0.439(3) 0.053(14) Uiso 1 1 d . . . . .

loop_
_atom_site_aniso_label
_atom_site_aniso_U_11
_atom_site_aniso_U_22
_atom_site_aniso_U_33
_atom_site_aniso_U_23
_atom_site_aniso_U_13
_atom_site_aniso_U_12
S1 0.0189(3) 0.0220(3) 0.0203(4) 0.0019(3) -0.0010(3) -0.0012(2)
S2 0.0186(3) 0.0211(3) 0.0199(4) 0.0023(3) -0.0006(3) -0.0013(2)
O1 0.0309(11) 0.0229(9) 0.0282(13) -0.0035(9) -0.0002(10) 0.0000(8)
O2 0.0194(9) 0.0329(10) 0.0267(13) 0.0038(10) -0.0033(10) -0.0022(8)
O3 0.0179(9) 0.0326(11) 0.0269(13) 0.0052(10) -0.0043(9) -0.0029(8)
O4 0.0298(11) 0.0219(9) 0.0273(12) -0.0025(8) 0.0003(10) -0.0009(8)
N1 0.0279(13) 0.0234(12) 0.0435(18) -0.0060(12) 0.0112(13) -0.0047(10)
N2 0.0174(11) 0.0311(13) 0.0211(14) 0.0047(11) 0.0007(10) 0.0011(9)
N3 0.0192(11) 0.0271(12) 0.0261(15) 0.0015(10) 0.0017(10) 0.0023(9)
N4 0.0239(13) 0.0566(19) 0.0250(16) 0.0035(14) -0.0019(12) 0.0106(12)
N5 0.0319(14) 0.0225(12) 0.061(2) -0.0037(13) 0.0125(15) -0.0059(10)
N6 0.0186(11) 0.0341(13) 0.0227(15) 0.0071(12) 0.0018(10) 0.0012(10)
N7 0.0199(11) 0.0288(12) 0.0271(15) 0.0015(11) 0.0002(10) 0.0031(9)
N8 0.0263(13) 0.0544(18) 0.0238(17) 0.0039(13) -0.0007(12) 0.0093(13)
C1 0.0184(12) 0.0200(11) 0.0209(16) 0.0009(11) 0.0001(11) 0.0006(9)
C2 0.0202(12) 0.0216(12) 0.0202(15) -0.0009(10) 0.0000(11) 0.0028(9)
C3 0.0176(12) 0.0254(13) 0.0198(16) -0.0006(11) 0.0051(11) 0.0004(9)
C4 0.0225(13) 0.0212(12) 0.0207(15) -0.0013(10) 0.0007(11) 0.0001(9)
C5 0.0226(13) 0.0217(12) 0.0286(17) -0.0013(13) 0.0041(14) 0.0012(9)
C6 0.0205(12) 0.0250(13) 0.0252(17) 0.0005(12) 0.0058(12) 0.0015(9)
C7 0.0198(13) 0.0265(13) 0.0226(17) 0.0043(11) -0.0016(12) 0.0025(10)
C8 0.0333(19) 0.087(3) 0.026(2) 0.002(2) -0.0055(16) 0.018(2)
C9 0.0238(16) 0.080(3) 0.033(2) -0.005(2) -0.0097(16) 0.0140(17)
C10 0.0222(14) 0.0332(16) 0.036(2) -0.0018(14) -0.0023(14) 0.0051(12)
C11 0.0234(15) 0.051(2) 0.047(2) -0.0067(18) 0.0034(16) 0.0074(14)
C12 0.0191(11) 0.0208(11) 0.0211(16) 0.0005(11) 0.0000(11) -0.0008(9)
C13 0.0204(13) 0.0225(13) 0.038(2) -0.0001(14) 0.0072(15) 0.0030(9)
C14 0.0285(15) 0.0204(12) 0.042(2) -0.0010(13) 0.0042(15) 0.0030(10)
C15 0.0256(15) 0.0251(13) 0.0244(17) -0.0011(11) 0.0002(13) -0.0017(10)
C16 0.0208(12) 0.0237(12) 0.0234(16) -0.0031(11) 0.0019(11) -0.0012(10)
C17 0.0218(13) 0.0227(12) 0.0182(16) -0.0016(11) 0.0000(12) 0.0005(10)
C18 0.0199(13) 0.0262(13) 0.0247(17) 0.0026(12) -0.0020(12) 0.0010(10)
C19 0.0332(19) 0.089(3) 0.024(2) 0.001(2) -0.0049(16) 0.016(2)
C20 0.0287(17) 0.082(3) 0.036(2) -0.006(2) -0.0104(17) 0.0236(18)
C21 0.0215(14) 0.0360(16) 0.035(2) -0.0039(14) -0.0023(13) 0.0059(12)
C22 0.0219(15) 0.056(2) 0.052(2) -0.005(2) 0.0038(16) 0.0058(15)

loop_
_atom_type_symbol
_atom_type_description
_atom_type_scat_dispersion_real
_atom_type_scat_dispersion_imag
_atom_type_scat_source
C C 0.0033 0.0016 'International Tables Vol C Tables 4.2.6.8 and 6.1.1.4'
H H 0.0000 0.0000 'International Tables Vol C Tables 4.2.6.8 and 6.1.1.4'
N N 0.0061 0.0033 'International Tables Vol C Tables 4.2.6.8 and 6.1.1.4'
O O 0.0106 0.0060 'International Tables Vol C Tables 4.2.6.8 and 6.1.1.4'
S S 0.1246 0.1234 'International Tables Vol C Tables 4.2.6.8 and 6.1.1.4'

loop_
_geom_angle_atom_site_label_1
_geom_angle_atom_site_label_2
_geom_angle_atom_site_label_3
_geom_angle
_geom_angle_site_symmetry_1
_geom_angle_site_symmetry_3
O1 S1 O2 119.01(14) . .
O1 S1 N2 109.14(15) . .
O2 S1 N2 102.28(14) . .
O1 S1 C1 109.38(15) . .
O2 S1 C1 109.65(13) . .
N2 S1 C1 106.53(15) . .
O4 S2 O3 118.83(14) . .
O4 S2 N6 109.43(14) . .
O3 S2 N6 102.26(14) . .
O4 S2 C12 108.90(14) . .
O3 S2 C12 109.55(13) . .
N6 S2 C12 107.18(15) . .
C4 N1 H1N1 121(3) . .
C4 N1 H2N1 115(3) . .
H1N1 N1 H2N1 118(4) . .
C7 N2 S1 124.9(2) . .
C7 N2 H1N2 113(3) . .
S1 N2 H1N2 114(3) . .
C7 N3 C10 116.4(3) . .
C7 N4 C8 115.0(3) . .
C15 N5 H5A 120.0 . .
C15 N5 H5B 120.0 . .
H5A N5 H5B 120.0 . .
C18 N6 S2 125.7(2) . .
C18 N6 H1N6 121(4) . .
S2 N6 H1N6 109(4) . .
C18 N7 C21 116.6(3) . .
C19 N8 C18 114.9(3) . .
C6 C1 C2 120.4(2) . .
C6 C1 S1 119.0(2) . .
C2 C1 S1 120.6(2) . .
C3 C2 C1 119.6(2) . .
C3 C2 H2 120.2 . .
C1 C2 H2 120.2 . .
C2 C3 C4 120.9(2) . .
C2 C3 H3 119.5 . .
C4 C3 H3 119.5 . .
N1 C4 C3 120.7(3) . .
N1 C4 C5 120.4(3) . .
C3 C4 C5 118.9(2) . .
C6 C5 C4 120.1(3) . .
C6 C5 H5 119.9 . .
C4 C5 H5 119.9 . .
C5 C6 C1 120.1(3) . .
C5 C6 H6 119.9 . .
C1 C6 H6 119.9 . .
N3 C7 N4 127.3(3) . .
N3 C7 N2 118.6(3) . .
N4 C7 N2 114.1(3) . .
N4 C8 C9 122.4(4) . .
N4 C8 H8 118.8 . .
C9 C8 H8 118.8 . .
C10 C9 C8 117.9(3) . .
C10 C9 H9 121.1 . .
C8 C9 H9 121.1 . .
N3 C10 C9 120.9(3) . .
N3 C10 C11 116.1(3) . .
C9 C10 C11 123.0(3) . .
C10 C11 H11A 109.5 . .
C10 C11 H11B 109.5 . .
H11A C11 H11B 109.5 . .
C10 C11 H11C 109.5 . .
H11A C11 H11C 109.5 . .
H11B C11 H11C 109.5 . .
C13 C12 C17 120.0(2) . .
C13 C12 S2 119.4(2) . .
C17 C12 S2 120.6(2) . .
C14 C13 C12 120.3(3) . .
C14 C13 H13 119.8 . .
C12 C13 H13 119.8 . .
C13 C14 C15 120.4(3) . .
C13 C14 H14 119.8 . .
C15 C14 H14 119.8 . .
N5 C15 C14 120.9(3) . .
N5 C15 C16 120.1(3) . .
C14 C15 C16 118.9(3) . .
C17 C16 C15 120.5(3) . .
C17 C16 H16 119.7 . .
C15 C16 H16 119.7 . .
C16 C17 C12 119.8(3) . .
C16 C17 H17 120.1 . .
C12 C17 H17 120.1 . .
N7 C18 N8 127.3(3) . .
N7 C18 N6 118.5(3) . .
N8 C18 N6 114.2(3) . .
N8 C19 C20 122.5(4) . .
N8 C19 H19 118.7 . .
C20 C19 H19 118.7 . .
C19 C20 C21 118.1(3) . .
C19 C20 H20 121.0 . .
C21 C20 H20 121.0 . .
N7 C21 C20 120.5(3) . .
N7 C21 C22 116.3(3) . .
C20 C21 C22 123.2(3) . .
C21 C22 H22A 109.5 . .
C21 C22 H22B 109.5 . .
H22A C22 H22B 109.5 . .
C21 C22 H22C 109.5 . .
H22A C22 H22C 109.5 . .
H22B C22 H22C 109.5 . .

loop_
_geom_bond_atom_site_label_1
_geom_bond_atom_site_label_2
_geom_bond_distance
_geom_bond_site_symmetry_2
S1 O1 1.433(2) .
S1 O2 1.436(2) .
S1 N2 1.658(3) .
S1 C1 1.737(3) .
S2 O4 1.430(2) .
S2 O3 1.437(2) .
S2 N6 1.647(3) .
S2 C12 1.731(3) .
N1 C4 1.357(4) .
N1 H1N1 0.84(4) .
N1 H2N1 0.91(5) .
N2 C7 1.388(4) .
N2 H1N2 0.81(4) .
N3 C7 1.327(4) .
N3 C10 1.349(4) .
N4 C7 1.337(4) .
N4 C8 1.340(5) .
N5 C15 1.363(4) .
N5 H5A 0.8600 .
N5 H5B 0.8600 .
N6 C18 1.388(4) .
N6 H1N6 0.83(5) .
N7 C18 1.325(4) .
N7 C21 1.342(4) .
N8 C19 1.334(5) .
N8 C18 1.340(4) .
C1 C6 1.394(4) .
C1 C2 1.398(4) .
C2 C3 1.375(4) .
C2 H2 0.9300 .
C3 C4 1.406(4) .
C3 H3 0.9300 .
C4 C5 1.411(4) .
C5 C6 1.380(4) .
C5 H5 0.9300 .
C6 H6 0.9300 .
C8 C9 1.377(5) .
C8 H8 0.9300 .
C9 C10 1.374(6) .
C9 H9 0.9300 .
C10 C11 1.489(5) .
C11 H11A 0.9600 .
C11 H11B 0.9600 .
C11 H11C 0.9600 .
C12 C13 1.391(4) .
C12 C17 1.397(4) .
C13 C14 1.379(4) .
C13 H13 0.9300 .
C14 C15 1.405(4) .
C14 H14 0.9300 .
C15 C16 1.405(4) .
C16 C17 1.383(4) .
C16 H16 0.9300 .
C17 H17 0.9300 .
C19 C20 1.372(5) .
C19 H19 0.9300 .
C20 C21 1.382(6) .
C20 H20 0.9300 .
C21 C22 1.497(5) .
C22 H22A 0.9600 .
C22 H22B 0.9600 .
C22 H22C 0.9600 .

loop_
_geom_hbond_atom_site_label_D
_geom_hbond_atom_site_label_H
_geom_hbond_atom_site_label_A
_geom_hbond_distance_DH
_geom_hbond_distance_HA
_geom_hbond_distance_DA
_geom_hbond_angle_DHA
_geom_hbond_site_symmetry_A
N2 H1N2 N8 0.81(4) 2.11(4) 2.918(4) 174(4) .
N6 H1N6 N4 0.83(5) 2.07(5) 2.904(4) 176(5) .

loop_
_geom_torsion_atom_site_label_1
_geom_torsion_atom_site_label_2
_geom_torsion_atom_site_label_3
_geom_torsion_atom_site_label_4
_geom_torsion
_geom_torsion_site_symmetry_1
_geom_torsion_site_symmetry_2
_geom_torsion_site_symmetry_3
_geom_torsion_site_symmetry_4
O1 S1 N2 C7 -61.4(3) . . . .
O2 S1 N2 C7 171.7(3) . . . .
C1 S1 N2 C7 56.6(3) . . . .
O4 S2 N6 C18 58.5(3) . . . .
O3 S2 N6 C18 -174.7(3) . . . .
C12 S2 N6 C18 -59.5(3) . . . .
O1 S1 C1 C6 -162.1(3) . . . .
O2 S1 C1 C6 -29.9(3) . . . .
N2 S1 C1 C6 80.0(3) . . . .
O1 S1 C1 C2 18.1(3) . . . .
O2 S1 C1 C2 150.3(3) . . . .
N2 S1 C1 C2 -99.7(3) . . . .
C6 C1 C2 C3 -0.3(5) . . . .
S1 C1 C2 C3 179.5(3) . . . .
C1 C2 C3 C4 0.5(5) . . . .
C2 C3 C4 N1 -179.5(3) . . . .
C2 C3 C4 C5 -0.5(5) . . . .
N1 C4 C5 C6 179.3(3) . . . .
C3 C4 C5 C6 0.2(5) . . . .
C4 C5 C6 C1 0.0(5) . . . .
C2 C1 C6 C5 0.0(5) . . . .
S1 C1 C6 C5 -179.8(3) . . . .
C10 N3 C7 N4 -0.4(5) . . . .
C10 N3 C7 N2 178.9(3) . . . .
C8 N4 C7 N3 1.5(5) . . . .
C8 N4 C7 N2 -177.9(4) . . . .
S1 N2 C7 N3 17.1(4) . . . .
S1 N2 C7 N4 -163.4(3) . . . .
C7 N4 C8 C9 -0.8(7) . . . .
N4 C8 C9 C10 -0.7(7) . . . .
C7 N3 C10 C9 -1.3(5) . . . .
C7 N3 C10 C11 179.4(3) . . . .
C8 C9 C10 N3 1.8(6) . . . .
C8 C9 C10 C11 -178.9(4) . . . .
O4 S2 C12 C13 157.1(3) . . . .
O3 S2 C12 C13 25.6(3) . . . .
N6 S2 C12 C13 -84.7(3) . . . .
O4 S2 C12 C17 -22.1(3) . . . .
O3 S2 C12 C17 -153.6(3) . . . .
N6 S2 C12 C17 96.2(3) . . . .
C17 C12 C13 C14 -1.0(5) . . . .
S2 C12 C13 C14 179.9(3) . . . .
C12 C13 C14 C15 0.7(6) . . . .
C13 C14 C15 N5 -179.1(4) . . . .
C13 C14 C15 C16 -0.5(5) . . . .
N5 C15 C16 C17 179.3(3) . . . .
C14 C15 C16 C17 0.7(5) . . . .
C15 C16 C17 C12 -1.0(5) . . . .
C13 C12 C17 C16 1.2(5) . . . .
S2 C12 C17 C16 -179.7(3) . . . .
C21 N7 C18 N8 1.4(5) . . . .
C21 N7 C18 N6 -178.5(3) . . . .
C19 N8 C18 N7 -2.6(6) . . . .
C19 N8 C18 N6 177.3(4) . . . .
S2 N6 C18 N7 -13.8(4) . . . .
S2 N6 C18 N8 166.3(3) . . . .
C18 N8 C19 C20 1.1(7) . . . .
N8 C19 C20 C21 1.3(8) . . . .
C18 N7 C21 C20 1.4(5) . . . .
C18 N7 C21 C22 -179.1(3) . . . .
C19 C20 C21 N7 -2.6(7) . . . .
C19 C20 C21 C22 177.9(4) . . . .
